data_1568567
loop_
_publ_author_name
'Prey, Sven E.'
'Gilmer, Jannik'
'Teichmann, Samira V.'
'&#x10c;ai&#x107;, Luis'
'Wenisch, Mischa'
'Bolte, Michael'
'Virovets, Alexander'
'Lerner, Hans-Wolfram'
'Fantuzzi, Felipe'
'Wagner, Matthias'

_publ_section_title
;
 Synthesis, bridgehead functionalization, and photoisomerization of
 9,10-diboratatriptycene dianions.
;
_journal_issue 20
_journal_name_full 'Chemical science'
_journal_page_first 5316
_journal_page_last 5322
_journal_paper_doi 10.1039/d3sc00555k
_journal_volume 14
_journal_year 2023
_chemical_formula_moiety 'C30 H44 B2 K2 O6'
_chemical_formula_sum 'C30 H44 B2 K2 O6'
_chemical_formula_weight 600.47
_chemical_properties_physical Moisture-sensitive
_space_group_crystal_system orthorhombic
_space_group_IT_number 19
_space_group_name_Hall 'P 2ac 2ab'
_space_group_name_H-M_alt 'P 21 21 21'
_atom_sites_solution_hydrogens mixed
_audit_creation_method SHELXL-2018/3
_audit_update_record
;
2023-01-25 deposited with the CCDC.	2023-03-03 downloaded from the CCDC.
;
_cell_angle_alpha 90
_cell_angle_beta 90
_cell_angle_gamma 90
_cell_formula_units_Z 4
_cell_length_a 12.8057(7)
_cell_length_b 14.5978(9)
_cell_length_c 17.7056(14)
_cell_measurement_reflns_used 11918
_cell_measurement_temperature 173(2)
_cell_measurement_theta_max 26.0
_cell_measurement_theta_min 3.38
_cell_volume 3309.8(4)
_computing_cell_refinement 'X-Area (Stoe & Cie, 2001)'
_computing_data_collection 'X-Area (Stoe & Cie, 2001)'
_computing_data_reduction 'X-Area (Stoe & Cie, 2001)'
_computing_molecular_graphics 'XP in SHELXTL-Plus (Sheldrick, 2008)'
_computing_publication_material SHELXL
_computing_structure_refinement 'SHELXL (Sheldrick, 2008)'
_computing_structure_solution 'SHELXS (Sheldrick, 2008)'
_diffrn_ambient_temperature 173(2)
_diffrn_measured_fraction_theta_full 0.995
_diffrn_measured_fraction_theta_max 0.991
_diffrn_measurement_device_type 'STOE IPDS II two-circle-diffractometer'
_diffrn_measurement_method \w
_diffrn_radiation_type MoK\a
_diffrn_radiation_wavelength 0.71073
_diffrn_reflns_av_R_equivalents 0.0333
_diffrn_reflns_av_unetI/netI 0.0337
_diffrn_reflns_Laue_measured_fraction_full 0.995
_diffrn_reflns_Laue_measured_fraction_max 0.991
_diffrn_reflns_limit_h_max 15
_diffrn_reflns_limit_h_min -15
_diffrn_reflns_limit_k_max 17
_diffrn_reflns_limit_k_min -15
_diffrn_reflns_limit_l_max 18
_diffrn_reflns_limit_l_min -21
_diffrn_reflns_number 11918
_diffrn_reflns_point_group_measured_fraction_full 0.997
_diffrn_reflns_point_group_measured_fraction_max 0.991
_diffrn_reflns_theta_full 25.000
_diffrn_reflns_theta_max 25.619
_diffrn_reflns_theta_min 3.475
_diffrn_source 'Genix 3D I\mS microfocus X-ray source'
_exptl_absorpt_coefficient_mu 0.324
_exptl_crystal_colour colourless
_exptl_crystal_density_diffrn 1.205
_exptl_crystal_description block
_exptl_crystal_F_000 1280
_exptl_crystal_size_max 0.280
_exptl_crystal_size_mid 0.280
_exptl_crystal_size_min 0.260
_refine_diff_density_max 0.391
_refine_diff_density_min -0.183
_refine_diff_density_rms 0.040
_refine_ls_abs_structure_details
;
 Flack x determined using 2449 quotients [(I+)-(I-)]/[(I+)+(I-)]
 (Parsons, Flack and Wagner, Acta Cryst. B69 (2013) 249-259).
;
_refine_ls_abs_structure_Flack -0.02(3)
_refine_ls_extinction_method none
_refine_ls_goodness_of_fit_ref 1.030
_refine_ls_hydrogen_treatment mixed
_refine_ls_matrix_type full
_refine_ls_number_parameters 369
_refine_ls_number_reflns 6187
_refine_ls_number_restraints 0
_refine_ls_restrained_S_all 1.030
_refine_ls_R_factor_all 0.0355
_refine_ls_R_factor_gt 0.0326
_refine_ls_shift/su_max 0.001
_refine_ls_shift/su_mean 0.000
_refine_ls_structure_factor_coef Fsqd
_refine_ls_weighting_details 'w=1/[\s^2^(Fo^2^)+(0.0623P)^2^] where P=(Fo^2^+2Fc^2^)/3'
_refine_ls_weighting_scheme calc
_refine_ls_wR_factor_gt 0.0833
_refine_ls_wR_factor_ref 0.0848
_reflns_Friedel_coverage 0.786
_reflns_Friedel_fraction_full 0.999
_reflns_Friedel_fraction_max 0.991
_reflns_number_gt 5840
_reflns_number_total 6187
_reflns_threshold_expression 'I > 2\s(I)'
_cod_data_source_file d3sc00555k3.cif
_cod_data_source_block wa3102
_cod_depositor_comments 'Adding full bibliography for 1568566--1568570.cif.'
_cod_database_code 1568567
_shelx_shelxl_version_number 2018/3
_shelx_space_group_comment
;
The symmetry employed for this shelxl refinement is uniquely defined
by the following loop, which should always be used as a source of
symmetry information in preference to the above space-group names.
They are only intended as comments.
;
_shelx_estimated_absorpt_t_min 0.915
_shelx_estimated_absorpt_t_max 0.921

loop_
_space_group_symop_operation_xyz
'x, y, z'
'-x+1/2, -y, z+1/2'
'-x, y+1/2, -z+1/2'
'x+1/2, -y+1/2, -z'

loop_
_atom_site_label
_atom_site_type_symbol
_atom_site_fract_x
_atom_site_fract_y
_atom_site_fract_z
_atom_site_U_iso_or_equiv
_atom_site_adp_type
_atom_site_occupancy
_atom_site_site_symmetry_order
_atom_site_calc_flag
_atom_site_refinement_flags_posn
_atom_site_refinement_flags_adp
_atom_site_refinement_flags_occupancy
_atom_site_disorder_assembly
_atom_site_disorder_group
K1 K 0.83300(4) 0.59178(4) 0.35998(3) 0.03184(14) Uani 1 1 d . . . . .
K2 K 0.46731(4) 0.33645(4) 0.30727(3) 0.03113(14) Uani 1 1 d . . . . .
B1 B 0.5965(2) 0.50690(19) 0.25401(15) 0.0251(5) Uani 1 1 d . . . . .
H1 H 0.612(2) 0.435(2) 0.2320(16) 0.030(7) Uiso 1 1 d . . . . .
B2 B 0.5622(2) 0.68193(18) 0.30669(15) 0.0254(5) Uani 1 1 d . . . . .
H2 H 0.550(2) 0.757(2) 0.3282(17) 0.031(7) Uiso 1 1 d . . . . .
C1 C 0.68072(17) 0.58158(17) 0.22435(12) 0.0248(5) Uani 1 1 d . . . . .
C2 C 0.66497(18) 0.67225(16) 0.25216(12) 0.0239(4) Uani 1 1 d . . . . .
C3 C 0.74006(19) 0.73902(18) 0.23571(14) 0.0289(5) Uani 1 1 d . . . . .
H3 H 0.730600 0.799548 0.254204 0.035 Uiso 1 1 calc R U . . .
C4 C 0.8287(2) 0.71871(19) 0.19270(16) 0.0352(5) Uani 1 1 d . . . . .
H4 H 0.878733 0.765100 0.182412 0.042 Uiso 1 1 calc R U . . .
C5 C 0.8433(2) 0.6311(2) 0.16521(14) 0.0357(6) Uani 1 1 d . . . . .
H5 H 0.903429 0.616961 0.135993 0.043 Uiso 1 1 calc R U . . .
C6 C 0.76928(19) 0.56341(18) 0.18060(14) 0.0301(5) Uani 1 1 d . . . . .
H6 H 0.779298 0.503530 0.160870 0.036 Uiso 1 1 calc R U . . .
C11 C 0.48232(18) 0.54843(17) 0.23190(12) 0.0246(5) Uani 1 1 d . . . . .
C12 C 0.46458(19) 0.63918(16) 0.25884(12) 0.0250(5) Uani 1 1 d . . . . .
C13 C 0.36853(19) 0.68086(18) 0.24421(15) 0.0311(5) Uani 1 1 d . . . . .
H13 H 0.355534 0.740708 0.263062 0.037 Uiso 1 1 calc R U . . .
C14 C 0.2908(2) 0.6361(2) 0.20224(17) 0.0378(6) Uani 1 1 d . . . . .
H14 H 0.226252 0.665862 0.192418 0.045 Uiso 1 1 calc R U . . .
C15 C 0.3086(2) 0.5488(2) 0.17528(15) 0.0362(6) Uani 1 1 d . . . . .
H15 H 0.256475 0.518378 0.146489 0.043 Uiso 1 1 calc R U . . .
C16 C 0.40375(19) 0.50515(18) 0.19049(13) 0.0292(5) Uani 1 1 d . . . . .
H16 H 0.415049 0.444761 0.172231 0.035 Uiso 1 1 calc R U . . .
C21 C 0.60551(17) 0.51711(17) 0.34621(13) 0.0243(5) Uani 1 1 d . . . . .
C22 C 0.58582(17) 0.60804(17) 0.37276(12) 0.0244(5) Uani 1 1 d . . . . .
C23 C 0.59488(19) 0.62559(19) 0.44982(14) 0.0292(5) Uani 1 1 d . . . . .
H23 H 0.581059 0.685542 0.468135 0.035 Uiso 1 1 calc R U . . .
C24 C 0.6238(2) 0.5572(2) 0.50075(13) 0.0343(6) Uani 1 1 d . . . . .
H24 H 0.627990 0.570483 0.553187 0.041 Uiso 1 1 calc R U . . .
C25 C 0.6464(2) 0.46981(19) 0.47484(14) 0.0335(6) Uani 1 1 d . . . . .
H25 H 0.668178 0.423488 0.509070 0.040 Uiso 1 1 calc R U . . .
C26 C 0.63672(19) 0.45054(18) 0.39787(14) 0.0285(5) Uani 1 1 d . . . . .
H26 H 0.651835 0.390500 0.380303 0.034 Uiso 1 1 calc R U . . .
O31 O 0.4600(2) 0.25659(19) 0.44787(13) 0.0559(6) Uani 1 1 d . . . . .
O32 O 0.32273(17) 0.40259(16) 0.40488(13) 0.0498(5) Uani 1 1 d . . . . .
C31 C 0.5543(3) 0.2231(3) 0.4781(3) 0.0658(11) Uani 1 1 d . . . . .
H31A H 0.591618 0.188012 0.439410 0.099 Uiso 1 1 calc R U . . .
H31B H 0.597737 0.274666 0.494599 0.099 Uiso 1 1 calc R U . . .
H31C H 0.539247 0.183397 0.521388 0.099 Uiso 1 1 calc R U . . .
C32 C 0.4014(4) 0.3088(4) 0.5018(2) 0.0727(12) Uani 1 1 d . . . . .
H32A H 0.443460 0.361384 0.519714 0.087 Uiso 1 1 calc R U . . .
H32B H 0.383887 0.270032 0.545943 0.087 Uiso 1 1 calc R U . . .
C33 C 0.3041(3) 0.3422(4) 0.4654(2) 0.0687(11) Uani 1 1 d . . . . .
H33A H 0.263823 0.288981 0.446669 0.082 Uiso 1 1 calc R U . . .
H33B H 0.260886 0.373863 0.503738 0.082 Uiso 1 1 calc R U . . .
C34 C 0.3451(2) 0.4942(3) 0.4253(2) 0.0588(10) Uani 1 1 d . . . . .
H34A H 0.356783 0.530647 0.379553 0.088 Uiso 1 1 calc R U . . .
H34B H 0.285985 0.519716 0.453488 0.088 Uiso 1 1 calc R U . . .
H34C H 0.407847 0.495764 0.456874 0.088 Uiso 1 1 calc R U . . .
O41 O 0.88478(18) 0.56894(15) 0.50438(12) 0.0452(5) Uani 1 1 d . . . . .
O42 O 0.87999(18) 0.74464(15) 0.44927(12) 0.0438(5) Uani 1 1 d . . . . .
C41 C 0.9299(3) 0.4844(2) 0.52630(18) 0.0494(8) Uani 1 1 d . . . . .
H41A H 0.905465 0.435780 0.492516 0.074 Uiso 1 1 calc R U . . .
H41B H 1.006175 0.488918 0.523252 0.074 Uiso 1 1 calc R U . . .
H41C H 0.909397 0.470137 0.578301 0.074 Uiso 1 1 calc R U . . .
C42 C 0.9168(2) 0.6426(2) 0.55092(15) 0.0407(7) Uani 1 1 d . . . . .
H42A H 0.993002 0.652359 0.545855 0.049 Uiso 1 1 calc R U . . .
H42B H 0.901197 0.628609 0.604456 0.049 Uiso 1 1 calc R U . . .
C43 C 0.8587(2) 0.7272(2) 0.52658(16) 0.0419(7) Uani 1 1 d . . . . .
H43A H 0.782728 0.718167 0.533913 0.050 Uiso 1 1 calc R U . . .
H43B H 0.880924 0.780116 0.557594 0.050 Uiso 1 1 calc R U . . .
C44 C 0.8350(4) 0.8275(2) 0.4236(2) 0.0682(11) Uani 1 1 d . . . . .
H44A H 0.851946 0.836433 0.370158 0.102 Uiso 1 1 calc R U . . .
H44B H 0.759062 0.824832 0.429866 0.102 Uiso 1 1 calc R U . . .
H44C H 0.862981 0.878783 0.453144 0.102 Uiso 1 1 calc R U . . .
O51 O 0.94029(18) 0.42966(17) 0.31558(17) 0.0592(6) Uani 1 1 d . . . . .
O52 O 1.04624(16) 0.60140(17) 0.33658(14) 0.0520(5) Uani 1 1 d . . . . .
C51 C 0.8837(4) 0.3599(3) 0.2776(3) 0.0801(14) Uani 1 1 d . . . . .
H51A H 0.821866 0.343498 0.307264 0.120 Uiso 1 1 calc R U . . .
H51B H 0.861880 0.382200 0.227805 0.120 Uiso 1 1 calc R U . . .
H51C H 0.928236 0.305822 0.271404 0.120 Uiso 1 1 calc R U . . .
C52 C 1.0309(3) 0.4569(3) 0.2758(2) 0.0552(8) Uani 1 1 d . . . . .
H52A H 1.010822 0.491265 0.229882 0.066 Uiso 1 1 calc R U . . .
H52B H 1.070919 0.402067 0.260055 0.066 Uiso 1 1 calc R U . . .
C53 C 1.0968(2) 0.5156(3) 0.3252(2) 0.0505(8) Uani 1 1 d . . . . .
H53A H 1.107968 0.484883 0.374359 0.061 Uiso 1 1 calc R U . . .
H53B H 1.165760 0.525390 0.301232 0.061 Uiso 1 1 calc R U . . .
C54 C 1.1076(3) 0.6619(3) 0.3803(2) 0.0631(10) Uani 1 1 d . . . . .
H54A H 1.070191 0.719927 0.386811 0.095 Uiso 1 1 calc R U . . .
H54B H 1.121086 0.634485 0.429846 0.095 Uiso 1 1 calc R U . . .
H54C H 1.174047 0.673243 0.354472 0.095 Uiso 1 1 calc R U . . .

loop_
_atom_site_aniso_label
_atom_site_aniso_U_11
_atom_site_aniso_U_22
_atom_site_aniso_U_33
_atom_site_aniso_U_23
_atom_site_aniso_U_13
_atom_site_aniso_U_12
K1 0.0305(3) 0.0345(3) 0.0305(3) -0.0054(2) -0.0091(2) 0.0029(2)
K2 0.0328(3) 0.0316(3) 0.0290(3) -0.0060(2) 0.0002(2) -0.0049(2)
B1 0.0301(13) 0.0226(13) 0.0225(11) -0.0020(11) -0.0015(10) 0.0026(10)
B2 0.0318(13) 0.0225(12) 0.0217(11) -0.0017(10) -0.0008(10) 0.0025(10)
C1 0.0258(11) 0.0299(12) 0.0185(9) 0.0008(9) -0.0037(8) 0.0027(9)
C2 0.0263(11) 0.0277(11) 0.0178(9) 0.0016(9) -0.0056(9) 0.0010(10)
C3 0.0310(12) 0.0278(13) 0.0279(12) 0.0008(10) -0.0063(9) -0.0010(10)
C4 0.0298(12) 0.0417(14) 0.0342(12) 0.0054(11) -0.0022(11) -0.0075(11)
C5 0.0303(12) 0.0504(16) 0.0265(11) -0.0010(11) 0.0036(10) -0.0003(12)
C6 0.0312(12) 0.0360(13) 0.0230(11) -0.0033(10) -0.0013(9) 0.0040(10)
C11 0.0275(11) 0.0285(12) 0.0178(10) 0.0019(8) 0.0009(8) -0.0017(9)
C12 0.0283(11) 0.0264(12) 0.0202(10) 0.0035(9) 0.0012(9) 0.0017(9)
C13 0.0303(12) 0.0289(13) 0.0341(13) 0.0011(10) 0.0009(10) 0.0027(10)
C14 0.0258(11) 0.0441(15) 0.0435(15) 0.0073(13) -0.0029(11) 0.0021(11)
C15 0.0297(12) 0.0445(15) 0.0343(14) 0.0010(12) -0.0065(10) -0.0058(11)
C16 0.0333(12) 0.0303(12) 0.0241(10) -0.0016(10) -0.0010(10) -0.0032(10)
C21 0.0240(11) 0.0249(12) 0.0238(11) 0.0016(9) -0.0009(9) -0.0015(9)
C22 0.0230(10) 0.0282(13) 0.0220(11) -0.0011(9) 0.0001(8) -0.0008(9)
C23 0.0306(12) 0.0312(13) 0.0258(11) -0.0046(10) -0.0004(10) -0.0013(10)
C24 0.0396(13) 0.0445(15) 0.0189(11) 0.0024(10) -0.0066(10) -0.0054(12)
C25 0.0363(13) 0.0351(14) 0.0293(12) 0.0115(11) -0.0083(10) -0.0055(11)
C26 0.0283(11) 0.0261(12) 0.0311(12) 0.0030(10) -0.0045(9) -0.0019(9)
O31 0.0585(13) 0.0649(15) 0.0443(12) 0.0082(11) -0.0034(11) -0.0002(12)
O32 0.0461(11) 0.0514(13) 0.0520(12) -0.0171(11) 0.0096(10) -0.0038(10)
C31 0.074(2) 0.047(2) 0.076(2) 0.0213(18) -0.023(2) -0.0090(18)
C32 0.078(3) 0.098(3) 0.0419(19) -0.006(2) 0.0086(18) -0.022(2)
C33 0.057(2) 0.089(3) 0.060(2) -0.015(2) 0.0202(18) -0.012(2)
C34 0.0356(15) 0.055(2) 0.086(3) -0.0310(18) -0.0013(16) 0.0037(15)
O41 0.0541(12) 0.0411(12) 0.0404(11) -0.0009(9) -0.0194(9) -0.0006(9)
O42 0.0614(12) 0.0362(11) 0.0337(10) -0.0061(9) -0.0055(9) 0.0047(9)
C41 0.0576(19) 0.0484(18) 0.0423(16) 0.0088(14) -0.0083(14) 0.0025(15)
C42 0.0449(15) 0.0503(18) 0.0270(12) -0.0046(12) -0.0044(11) -0.0088(13)
C43 0.0405(15) 0.0495(17) 0.0357(14) -0.0144(12) 0.0002(12) -0.0013(13)
C44 0.110(3) 0.0381(18) 0.057(2) -0.0064(15) -0.017(2) 0.014(2)
O51 0.0491(12) 0.0503(14) 0.0781(17) -0.0153(13) 0.0019(12) 0.0006(10)
O52 0.0365(10) 0.0544(14) 0.0650(14) -0.0097(11) -0.0014(10) 0.0026(10)
C51 0.071(3) 0.048(2) 0.121(4) -0.026(2) -0.026(3) 0.0087(19)
C52 0.065(2) 0.0475(18) 0.0534(18) 0.0009(15) 0.0063(16) 0.0191(17)
C53 0.0361(14) 0.056(2) 0.0591(19) 0.0110(16) 0.0107(14) 0.0097(13)
C54 0.0434(18) 0.081(3) 0.065(2) -0.017(2) 0.0053(16) -0.0121(18)

loop_
_atom_type_symbol
_atom_type_description
_atom_type_scat_dispersion_real
_atom_type_scat_dispersion_imag
_atom_type_scat_source
C C 0.0033 0.0016 'International Tables Vol C Tables 4.2.6.8 and 6.1.1.4'
H H 0.0000 0.0000 'International Tables Vol C Tables 4.2.6.8 and 6.1.1.4'
B B 0.0013 0.0007 'International Tables Vol C Tables 4.2.6.8 and 6.1.1.4'
K K 0.2009 0.2494 'International Tables Vol C Tables 4.2.6.8 and 6.1.1.4'
O O 0.0106 0.0060 'International Tables Vol C Tables 4.2.6.8 and 6.1.1.4'

loop_
_geom_angle_atom_site_label_1
_geom_angle_atom_site_label_2
_geom_angle_atom_site_label_3
_geom_angle
_geom_angle_site_symmetry_1
_geom_angle_site_symmetry_3
_geom_angle_publ_flag
O41 K1 O52 84.51(7) . . ?
O41 K1 O42 60.27(7) . . ?
O52 K1 O42 80.32(7) . . ?
O41 K1 O51 92.34(8) . . ?
O52 K1 O51 61.60(7) . . ?
O42 K1 O51 135.61(7) . . ?
O41 K1 C1 153.57(7) . . ?
O52 K1 C1 120.53(7) . . ?
O42 K1 C1 127.69(7) . . ?
O51 K1 C1 92.86(7) . . ?
O41 K1 C2 144.08(7) . . ?
O52 K1 C2 124.93(7) . . ?
O42 K1 C2 101.21(6) . . ?
O51 K1 C2 118.61(7) . . ?
C1 K1 C2 26.58(6) . . ?
O41 K1 C21 105.30(7) . . ?
O52 K1 C21 158.13(7) . . ?
O42 K1 C21 121.55(7) . . ?
O51 K1 C21 97.97(7) . . ?
C1 K1 C21 48.30(6) . . ?
C2 K1 C21 55.77(6) . . ?
O41 K1 C22 100.88(7) . . ?
O52 K1 C22 171.50(7) . . ?
O42 K1 C22 96.56(6) . . ?
O51 K1 C22 124.17(7) . . ?
C1 K1 C22 55.42(6) . . ?
C2 K1 C22 47.67(6) . . ?
C21 K1 C22 26.22(6) . . ?
O41 K1 C3 144.31(7) . . ?
O52 K1 C3 102.90(7) . . ?
O42 K1 C3 86.27(6) . . ?
O51 K1 C3 122.12(8) . . ?
C1 K1 C3 44.51(6) . . ?
C2 K1 C3 25.02(6) . . ?
C21 K1 C3 80.71(6) . . ?
C22 K1 C3 68.89(6) . . ?
O41 K1 C6 165.61(7) . . ?
O52 K1 C6 96.09(7) . . ?
O42 K1 C6 134.06(7) . . ?
O51 K1 C6 75.50(7) . . ?
C1 K1 C6 24.97(6) . . ?
C2 K1 C6 44.44(6) . . ?
C21 K1 C6 69.55(6) . . ?
C22 K1 C6 80.34(6) . . ?
C3 K1 C6 49.58(7) . . ?
O41 K1 C26 85.22(7) . . ?
O52 K1 C26 144.05(7) . . ?
O42 K1 C26 122.93(7) . . ?
O51 K1 C26 84.55(7) . . ?
C1 K1 C26 69.52(6) . . ?
C2 K1 C26 80.48(6) . . ?
C21 K1 C26 24.74(6) . . ?
C22 K1 C26 43.84(6) . . ?
C3 K1 C26 105.45(6) . . ?
C6 K1 C26 85.95(6) . . ?
O41 K1 C23 78.27(7) . . ?
O52 K1 C23 158.12(7) . . ?
O42 K1 C23 79.45(6) . . ?
O51 K1 C23 131.91(7) . . ?
C1 K1 C23 79.00(6) . . ?
C2 K1 C23 67.66(6) . . ?
C21 K1 C23 42.77(6) . . ?
C22 K1 C23 23.64(6) . . ?
C3 K1 C23 84.04(6) . . ?
C6 K1 C23 103.95(6) . . ?
C26 K1 C23 48.02(7) . . ?
O32 K2 O31 63.29(8) . . ?
O32 K2 B2 126.91(7) . 3_645 ?
O31 K2 B2 106.32(8) . 3_645 ?
O32 K2 C3 74.66(7) . 3_645 ?
O31 K2 C3 89.92(7) . 3_645 ?
B2 K2 C3 52.66(7) 3_645 3_645 ?
O32 K2 C2 96.77(7) . 3_645 ?
O31 K2 C2 87.77(7) . 3_645 ?
B2 K2 C2 30.78(6) 3_645 3_645 ?
C3 K2 C2 25.99(6) 3_645 3_645 ?
O32 K2 B1 105.64(7) . . ?
O31 K2 B1 128.83(8) . . ?
B2 K2 B1 116.98(7) 3_645 . ?
C3 K2 B1 137.82(7) 3_645 . ?
C2 K2 B1 142.73(6) 3_645 . ?
O32 K2 C26 87.57(7) . . ?
O31 K2 C26 77.77(7) . . ?
B2 K2 C26 143.90(7) 3_645 . ?
C3 K2 C26 161.65(7) 3_645 . ?
C2 K2 C26 161.13(6) 3_645 . ?
B1 K2 C26 51.24(7) . . ?
O32 K2 C13 151.16(8) . 3_645 ?
O31 K2 C13 88.83(7) . 3_645 ?
B2 K2 C13 51.19(7) 3_645 3_645 ?
C3 K2 C13 99.52(7) 3_645 3_645 ?
C2 K2 C13 73.59(6) 3_645 3_645 ?
B1 K2 C13 97.48(7) . 3_645 ?
C26 K2 C13 93.84(7) . 3_645 ?
O32 K2 C12 137.17(7) . 3_645 ?
O31 K2 C12 87.67(7) . 3_645 ?
B2 K2 C12 30.00(6) 3_645 3_645 ?
C3 K2 C12 74.56(7) 3_645 3_645 ?
C2 K2 C12 48.60(6) 3_645 3_645 ?
B1 K2 C12 117.17(7) . 3_645 ?
C26 K2 C12 117.85(6) . 3_645 ?
C13 K2 C12 24.99(6) 3_645 3_645 ?
O32 K2 C21 87.00(6) . . ?
O31 K2 C21 99.82(7) . . ?
B2 K2 C21 143.90(7) 3_645 . ?
C3 K2 C21 152.73(7) 3_645 . ?
C2 K2 C21 172.41(6) 3_645 . ?
B1 K2 C21 29.77(6) . . ?
C26 K2 C21 25.02(6) . . ?
C13 K2 C21 106.05(6) 3_645 . ?
C12 K2 C21 130.81(6) 3_645 . ?
O32 K2 C16 88.02(7) . . ?
O31 K2 C16 150.52(7) . . ?
B2 K2 C16 96.10(7) 3_645 . ?
C3 K2 C16 88.71(7) 3_645 . ?
C2 K2 C16 103.13(6) 3_645 . ?
B1 K2 C16 49.63(7) . . ?
C26 K2 C16 95.35(6) . . ?
C13 K2 C16 120.43(7) 3_645 . ?
C12 K2 C16 120.17(6) 3_645 . ?
C21 K2 C16 70.33(6) . . ?
O32 K2 C11 87.96(7) . . ?
O31 K2 C11 138.45(7) . . ?
B2 K2 C11 115.06(6) 3_645 . ?
C3 K2 C11 111.81(6) 3_645 . ?
C2 K2 C11 127.04(6) 3_645 . ?
B1 K2 C11 28.70(6) . . ?
C26 K2 C11 71.31(6) . . ?
C13 K2 C11 119.78(6) 3_645 . ?
C12 K2 C11 131.22(6) 3_645 . ?
C21 K2 C11 46.29(6) . . ?
C16 K2 C11 24.06(6) . . ?
O32 K2 H1 126.5(6) . . ?
O31 K2 H1 134.2(6) . . ?
B2 K2 H1 98.8(6) 3_645 . ?
C3 K2 H1 135.2(6) 3_645 . ?
C2 K2 H1 128.0(6) 3_645 . ?
B1 K2 H1 20.8(6) . . ?
C26 K2 H1 60.0(6) . . ?
C13 K2 H1 77.8(6) 3_645 . ?
C12 K2 H1 96.3(6) 3_645 . ?
C21 K2 H1 45.4(6) . . ?
C16 K2 H1 57.7(6) . . ?
C11 K2 H1 43.7(6) . . ?
C1 B1 C11 105.60(19) . . ?
C1 B1 C21 102.35(19) . . ?
C11 B1 C21 105.55(19) . . ?
C1 B1 K2 169.38(16) . . ?
C11 B1 K2 83.93(14) . . ?
C21 B1 K2 79.06(13) . . ?
C1 B1 H1 113.2(15) . . ?
C11 B1 H1 114.7(15) . . ?
C21 B1 H1 114.3(15) . . ?
K2 B1 H1 57.5(15) . . ?
C22 B2 C12 105.24(18) . . ?
C22 B2 C2 102.62(18) . . ?
C12 B2 C2 106.02(18) . . ?
C22 B2 K2 173.46(16) . 3_655 ?
C12 B2 K2 81.06(13) . 3_655 ?
C2 B2 K2 76.91(12) . 3_655 ?
C22 B2 H2 114.4(15) . . ?
C12 B2 H2 114.9(14) . . ?
C2 B2 H2 112.6(15) . . ?
K2 B2 H2 60.5(15) 3_655 . ?
C6 C1 C2 118.8(2) . . ?
C6 C1 B1 126.3(2) . . ?
C2 C1 B1 114.70(19) . . ?
C6 C1 K1 85.87(14) . . ?
C2 C1 K1 77.11(12) . . ?
B1 C1 K1 101.55(13) . . ?
C3 C2 C1 118.5(2) . . ?
C3 C2 B2 127.9(2) . . ?
C1 C2 B2 113.4(2) . . ?
C3 C2 K1 85.14(14) . . ?
C1 C2 K1 76.31(12) . . ?
B2 C2 K1 103.10(13) . . ?
C3 C2 K2 76.57(14) . 3_655 ?
C1 C2 K2 132.35(14) . 3_655 ?
B2 C2 K2 72.32(12) . 3_655 ?
K1 C2 K2 150.95(8) . 3_655 ?
C4 C3 C2 121.5(2) . . ?
C4 C3 K2 131.09(17) . 3_655 ?
C2 C3 K2 77.44(14) . 3_655 ?
C4 C3 K1 86.12(15) . . ?
C2 C3 K1 69.84(13) . . ?
K2 C3 K1 140.37(9) 3_655 . ?
C4 C3 H3 119.2 . . ?
C2 C3 H3 119.2 . . ?
K2 C3 H3 63.2 3_655 . ?
K1 C3 H3 115.0 . . ?
C5 C4 C3 119.9(2) . . ?
C5 C4 K1 78.79(15) . . ?
C3 C4 K1 70.35(15) . . ?
C5 C4 H4 120.1 . . ?
C3 C4 H4 120.1 . . ?
K1 C4 H4 122.0 . . ?
C4 C5 C6 119.6(2) . . ?
C4 C5 K1 78.43(15) . . ?
C6 C5 K1 70.48(14) . . ?
C4 C5 H5 120.2 . . ?
C6 C5 H5 120.2 . . ?
K1 C5 H5 122.1 . . ?
C5 C6 C1 121.6(2) . . ?
C5 C6 K1 86.06(15) . . ?
C1 C6 K1 69.16(13) . . ?
C5 C6 H6 119.2 . . ?
C1 C6 H6 119.2 . . ?
K1 C6 H6 115.8 . . ?
C16 C11 C12 118.8(2) . . ?
C16 C11 B1 127.2(2) . . ?
C12 C11 B1 114.1(2) . . ?
C16 C11 K2 75.62(14) . . ?
C12 C11 K2 135.26(14) . . ?
B1 C11 K2 67.37(12) . . ?
C13 C12 C11 118.9(2) . . ?
C13 C12 B2 127.1(2) . . ?
C11 C12 B2 114.0(2) . . ?
C13 C12 K2 77.41(14) . 3_655 ?
C11 C12 K2 131.62(14) . 3_655 ?
B2 C12 K2 68.94(12) . 3_655 ?
C12 C13 C14 121.3(2) . . ?
C12 C13 K2 77.60(14) . 3_655 ?
C14 C13 K2 129.79(19) . 3_655 ?
C12 C13 H13 119.3 . . ?
C14 C13 H13 119.3 . . ?
K2 C13 H13 64.3 3_655 . ?
C15 C14 C13 119.7(2) . . ?
C15 C14 H14 120.1 . . ?
C13 C14 H14 120.1 . . ?
C14 C15 C16 119.8(2) . . ?
C14 C15 H15 120.1 . . ?
C16 C15 H15 120.1 . . ?
C11 C16 C15 121.5(2) . . ?
C11 C16 K2 80.32(14) . . ?
C15 C16 K2 132.14(18) . . ?
C11 C16 H16 119.3 . . ?
C15 C16 H16 119.3 . . ?
K2 C16 H16 59.1 . . ?
C26 C21 C22 118.8(2) . . ?
C26 C21 B1 127.5(2) . . ?
C22 C21 B1 113.5(2) . . ?
C26 C21 K1 85.67(14) . . ?
C22 C21 K1 79.32(13) . . ?
B1 C21 K1 100.09(14) . . ?
C26 C21 K2 74.30(14) . . ?
C22 C21 K2 136.61(15) . . ?
B1 C21 K2 71.17(13) . . ?
K1 C21 K2 143.95(8) . . ?
C23 C22 C21 118.5(2) . . ?
C23 C22 B2 126.9(2) . . ?
C21 C22 B2 114.42(19) . . ?
C23 C22 K1 90.03(15) . . ?
C21 C22 K1 74.46(13) . . ?
B2 C22 K1 100.60(13) . . ?
C22 C23 C24 121.6(2) . . ?
C22 C23 K1 66.33(13) . . ?
C24 C23 K1 87.79(16) . . ?
C22 C23 H23 119.2 . . ?
C24 C23 H23 119.2 . . ?
K1 C23 H23 116.8 . . ?
C25 C24 C23 120.0(2) . . ?
C25 C24 H24 120.0 . . ?
C23 C24 H24 120.0 . . ?
C24 C25 C26 119.3(2) . . ?
C24 C25 H25 120.3 . . ?
C26 C25 H25 120.3 . . ?
C21 C26 C25 121.7(2) . . ?
C21 C26 K2 80.67(14) . . ?
C25 C26 K2 131.28(18) . . ?
C21 C26 K1 69.59(13) . . ?
C25 C26 K1 90.30(16) . . ?
K2 C26 K1 137.91(8) . . ?
C21 C26 H26 119.2 . . ?
C25 C26 H26 119.2 . . ?
K2 C26 H26 59.3 . . ?
K1 C26 H26 110.6 . . ?
C31 O31 C32 112.3(3) . . ?
C31 O31 K2 117.5(2) . . ?
C32 O31 K2 113.3(2) . . ?
C33 O32 C34 115.6(3) . . ?
C33 O32 K2 112.2(2) . . ?
C34 O32 K2 111.19(19) . . ?
O31 C31 H31A 109.5 . . ?
O31 C31 H31B 109.5 . . ?
H31A C31 H31B 109.5 . . ?
O31 C31 H31C 109.5 . . ?
H31A C31 H31C 109.5 . . ?
H31B C31 H31C 109.5 . . ?
O31 C32 C33 108.9(3) . . ?
O31 C32 H32A 109.9 . . ?
C33 C32 H32A 109.9 . . ?
O31 C32 H32B 109.9 . . ?
C33 C32 H32B 109.9 . . ?
H32A C32 H32B 108.3 . . ?
O32 C33 C32 113.2(3) . . ?
O32 C33 K2 45.88(15) . . ?
C32 C33 K2 80.7(2) . . ?
O32 C33 H33A 108.9 . . ?
C32 C33 H33A 108.9 . . ?
K2 C33 H33A 91.4 . . ?
O32 C33 H33B 108.9 . . ?
C32 C33 H33B 108.9 . . ?
K2 C33 H33B 153.5 . . ?
H33A C33 H33B 107.7 . . ?
O32 C34 K2 46.54(14) . . ?
O32 C34 H34A 109.5 . . ?
K2 C34 H34A 78.1 . . ?
O32 C34 H34B 109.5 . . ?
K2 C34 H34B 154.7 . . ?
H34A C34 H34B 109.5 . . ?
O32 C34 H34C 109.5 . . ?
K2 C34 H34C 89.4 . . ?
H34A C34 H34C 109.5 . . ?
H34B C34 H34C 109.5 . . ?
C42 O41 C41 112.5(2) . . ?
C42 O41 K1 122.44(17) . . ?
C41 O41 K1 118.28(18) . . ?
C44 O42 C43 112.6(3) . . ?
C44 O42 K1 114.40(19) . . ?
C43 O42 K1 111.11(17) . . ?
O41 C41 H41A 109.5 . . ?
O41 C41 H41B 109.5 . . ?
H41A C41 H41B 109.5 . . ?
O41 C41 H41C 109.5 . . ?
H41A C41 H41C 109.5 . . ?
H41B C41 H41C 109.5 . . ?
O41 C42 C43 108.2(2) . . ?
O41 C42 H42A 110.1 . . ?
C43 C42 H42A 110.1 . . ?
O41 C42 H42B 110.1 . . ?
C43 C42 H42B 110.1 . . ?
H42A C42 H42B 108.4 . . ?
O42 C43 C42 109.2(2) . . ?
O42 C43 H43A 109.8 . . ?
C42 C43 H43A 109.8 . . ?
O42 C43 H43B 109.8 . . ?
C42 C43 H43B 109.8 . . ?
H43A C43 H43B 108.3 . . ?
O42 C44 H44A 109.5 . . ?
O42 C44 H44B 109.5 . . ?
H44A C44 H44B 109.5 . . ?
O42 C44 H44C 109.5 . . ?
H44A C44 H44C 109.5 . . ?
H44B C44 H44C 109.5 . . ?
C52 O51 C51 112.6(3) . . ?
C52 O51 K1 107.46(19) . . ?
C51 O51 K1 118.7(2) . . ?
C54 O52 C53 112.0(3) . . ?
C54 O52 K1 119.92(19) . . ?
C53 O52 K1 115.16(18) . . ?
O51 C51 H51A 109.5 . . ?
O51 C51 H51B 109.5 . . ?
H51A C51 H51B 109.5 . . ?
O51 C51 H51C 109.5 . . ?
H51A C51 H51C 109.5 . . ?
H51B C51 H51C 109.5 . . ?
O51 C52 C53 109.6(3) . . ?
O51 C52 K1 50.13(15) . . ?
C53 C52 K1 80.69(18) . . ?
O51 C52 H52A 109.8 . . ?
C53 C52 H52A 109.8 . . ?
K1 C52 H52A 83.0 . . ?
O51 C52 H52B 109.8 . . ?
C53 C52 H52B 109.8 . . ?
K1 C52 H52B 159.9 . . ?
H52A C52 H52B 108.2 . . ?
O52 C53 C52 109.4(3) . . ?
O52 C53 H53A 109.8 . . ?
C52 C53 H53A 109.8 . . ?
O52 C53 H53B 109.8 . . ?
C52 C53 H53B 109.8 . . ?
H53A C53 H53B 108.2 . . ?
O52 C54 H54A 109.5 . . ?
O52 C54 H54B 109.5 . . ?
H54A C54 H54B 109.5 . . ?
O52 C54 H54C 109.5 . . ?
H54A C54 H54C 109.5 . . ?
H54B C54 H54C 109.5 . . ?

loop_
_geom_bond_atom_site_label_1
_geom_bond_atom_site_label_2
_geom_bond_distance
_geom_bond_site_symmetry_2
_geom_bond_publ_flag
K1 O41 2.662(2) . ?
K1 O52 2.766(2) . ?
K1 O42 2.800(2) . ?
K1 O51 2.847(2) . ?
K1 C1 3.097(2) . ?
K1 C2 3.107(2) . ?
K1 C21 3.120(2) . ?
K1 C22 3.182(2) . ?
K1 C3 3.298(3) . ?
K1 C6 3.305(2) . ?
K1 C26 3.319(3) . ?
K1 C23 3.474(3) . ?
K2 O32 2.710(2) . ?
K2 O31 2.750(2) . ?
K2 B2 3.050(3) 3_645 ?
K2 C3 3.107(3) 3_645 ?
K2 C2 3.118(2) 3_645 ?
K2 B1 3.133(3) . ?
K2 C26 3.171(3) . ?
K2 C13 3.226(3) 3_645 ?
K2 C12 3.229(2) 3_645 ?
K2 C21 3.250(2) . ?
K2 C16 3.317(3) . ?
K2 C11 3.375(2) . ?
K2 H1 2.70(3) . ?
B1 C1 1.621(4) . ?
B1 C11 1.630(3) . ?
B1 C21 1.643(3) . ?
B1 H1 1.14(3) . ?
B2 C22 1.620(3) . ?
B2 C12 1.634(3) . ?
B2 C2 1.638(3) . ?
B2 H2 1.17(3) . ?
C1 C6 1.399(3) . ?
C1 C2 1.426(3) . ?
C2 C3 1.400(4) . ?
C3 C4 1.398(4) . ?
C3 H3 0.9500 . ?
C4 C5 1.381(4) . ?
C4 H4 0.9500 . ?
C5 C6 1.396(4) . ?
C5 H5 0.9500 . ?
C6 H6 0.9500 . ?
C11 C16 1.396(3) . ?
C11 C12 1.426(3) . ?
C12 C13 1.397(3) . ?
C13 C14 1.403(4) . ?
C13 H13 0.9500 . ?
C14 C15 1.380(4) . ?
C14 H14 0.9500 . ?
C15 C16 1.401(4) . ?
C15 H15 0.9500 . ?
C16 H16 0.9500 . ?
C21 C26 1.393(3) . ?
C21 C22 1.431(3) . ?
C22 C23 1.393(3) . ?
C23 C24 1.396(4) . ?
C23 H23 0.9500 . ?
C24 C25 1.386(4) . ?
C24 H24 0.9500 . ?
C25 C26 1.397(4) . ?
C25 H25 0.9500 . ?
C26 H26 0.9500 . ?
O31 C31 1.409(5) . ?
O31 C32 1.434(5) . ?
O32 C33 1.408(5) . ?
O32 C34 1.415(4) . ?
C31 H31A 0.9800 . ?
C31 H31B 0.9800 . ?
C31 H31C 0.9800 . ?
C32 C33 1.485(7) . ?
C32 H32A 0.9900 . ?
C32 H32B 0.9900 . ?
C33 H33A 0.9900 . ?
C33 H33B 0.9900 . ?
C34 H34A 0.9800 . ?
C34 H34B 0.9800 . ?
C34 H34C 0.9800 . ?
O41 C42 1.415(4) . ?
O41 C41 1.417(4) . ?
O42 C44 1.415(4) . ?
O42 C43 1.419(4) . ?
C41 H41A 0.9800 . ?
C41 H41B 0.9800 . ?
C41 H41C 0.9800 . ?
C42 C43 1.505(5) . ?
C42 H42A 0.9900 . ?
C42 H42B 0.9900 . ?
C43 H43A 0.9900 . ?
C43 H43B 0.9900 . ?
C44 H44A 0.9800 . ?
C44 H44B 0.9800 . ?
C44 H44C 0.9800 . ?
O51 C52 1.414(5) . ?
O51 C51 1.420(5) . ?
O52 C54 1.413(4) . ?
O52 C53 1.425(4) . ?
C51 H51A 0.9800 . ?
C51 H51B 0.9800 . ?
C51 H51C 0.9800 . ?
C52 C53 1.486(5) . ?
C52 H52A 0.9900 . ?
C52 H52B 0.9900 . ?
C53 H53A 0.9900 . ?
C53 H53B 0.9900 . ?
C54 H54A 0.9800 . ?
C54 H54B 0.9800 . ?
C54 H54C 0.9800 . ?

loop_
_geom_torsion_atom_site_label_1
_geom_torsion_atom_site_label_2
_geom_torsion_atom_site_label_3
_geom_torsion_atom_site_label_4
_geom_torsion
_geom_torsion_site_symmetry_1
_geom_torsion_site_symmetry_2
_geom_torsion_site_symmetry_3
_geom_torsion_site_symmetry_4
_geom_torsion_publ_flag
C11 B1 C1 C6 -130.6(2) . . . . ?
C21 B1 C1 C6 119.2(2) . . . . ?
K2 B1 C1 C6 22.6(10) . . . . ?
C11 B1 C1 C2 55.0(2) . . . . ?
C21 B1 C1 C2 -55.2(2) . . . . ?
K2 B1 C1 C2 -151.7(8) . . . . ?
C11 B1 C1 K1 136.02(15) . . . . ?
C21 B1 C1 K1 25.78(18) . . . . ?
K2 B1 C1 K1 -70.7(9) . . . . ?
C6 C1 C2 C3 -1.2(3) . . . . ?
B1 C1 C2 C3 173.6(2) . . . . ?
K1 C1 C2 C3 76.62(19) . . . . ?
C6 C1 C2 B2 -176.4(2) . . . . ?
B1 C1 C2 B2 -1.6(3) . . . . ?
K1 C1 C2 B2 -98.56(16) . . . . ?
C6 C1 C2 K1 -77.87(19) . . . . ?
B1 C1 C2 K1 96.94(17) . . . . ?
C6 C1 C2 K2 96.6(2) . . . 3_655 ?
B1 C1 C2 K2 -88.6(2) . . . 3_655 ?
K1 C1 C2 K2 174.50(18) . . . 3_655 ?
C22 B2 C2 C3 -117.2(2) . . . . ?
C12 B2 C2 C3 132.7(2) . . . . ?
K2 B2 C2 C3 56.1(2) 3_655 . . . ?
C22 B2 C2 C1 57.5(2) . . . . ?
C12 B2 C2 C1 -52.7(2) . . . . ?
K2 B2 C2 C1 -129.23(16) 3_655 . . . ?
C22 B2 C2 K1 -23.10(18) . . . . ?
C12 B2 C2 K1 -133.25(15) . . . . ?
K2 B2 C2 K1 150.21(8) 3_655 . . . ?
C22 B2 C2 K2 -173.31(17) . . . 3_655 ?
C12 B2 C2 K2 76.54(15) . . . 3_655 ?
C1 C2 C3 C4 0.4(3) . . . . ?
B2 C2 C3 C4 174.8(2) . . . . ?
K1 C2 C3 C4 71.9(2) . . . . ?
K2 C2 C3 C4 -130.8(2) 3_655 . . . ?
C1 C2 C3 K2 131.18(18) . . . 3_655 ?
B2 C2 C3 K2 -54.4(2) . . . 3_655 ?
K1 C2 C3 K2 -157.27(6) . . . 3_655 ?
C1 C2 C3 K1 -71.56(17) . . . . ?
B2 C2 C3 K1 102.8(2) . . . . ?
K2 C2 C3 K1 157.27(6) 3_655 . . . ?
C2 C3 C4 C5 0.2(4) . . . . ?
K2 C3 C4 C5 -101.1(3) 3_655 . . . ?
K1 C3 C4 C5 63.7(2) . . . . ?
C2 C3 C4 K1 -63.4(2) . . . . ?
K2 C3 C4 K1 -164.8(2) 3_655 . . . ?
C3 C4 C5 C6 0.0(4) . . . . ?
K1 C4 C5 C6 59.4(2) . . . . ?
C3 C4 C5 K1 -59.4(2) . . . . ?
C4 C5 C6 C1 -1.0(4) . . . . ?
K1 C5 C6 C1 62.5(2) . . . . ?
C4 C5 C6 K1 -63.5(2) . . . . ?
C2 C1 C6 C5 1.6(3) . . . . ?
B1 C1 C6 C5 -172.6(2) . . . . ?
K1 C1 C6 C5 -71.3(2) . . . . ?
C2 C1 C6 K1 72.84(17) . . . . ?
B1 C1 C6 K1 -101.3(2) . . . . ?
C1 B1 C11 C16 126.0(2) . . . . ?
C21 B1 C11 C16 -126.0(2) . . . . ?
K2 B1 C11 C16 -49.2(2) . . . . ?
C1 B1 C11 C12 -53.8(2) . . . . ?
C21 B1 C11 C12 54.2(2) . . . . ?
K2 B1 C11 C12 131.04(17) . . . . ?
C1 B1 C11 K2 175.21(18) . . . . ?
C21 B1 C11 K2 -76.84(16) . . . . ?
C16 C11 C12 C13 1.3(3) . . . . ?
B1 C11 C12 C13 -178.9(2) . . . . ?
K2 C11 C12 C13 -97.4(3) . . . . ?
C16 C11 C12 B2 179.8(2) . . . . ?
B1 C11 C12 B2 -0.4(3) . . . . ?
K2 C11 C12 B2 81.1(3) . . . . ?
C16 C11 C12 K2 -97.7(2) . . . 3_655 ?
B1 C11 C12 K2 82.0(2) . . . 3_655 ?
K2 C11 C12 K2 163.54(9) . . . 3_655 ?
C22 B2 C12 C13 124.0(2) . . . . ?
C2 B2 C12 C13 -127.7(2) . . . . ?
K2 B2 C12 C13 -54.2(2) 3_655 . . . ?
C22 B2 C12 C11 -54.4(2) . . . . ?
C2 B2 C12 C11 53.9(2) . . . . ?
K2 B2 C12 C11 127.43(17) 3_655 . . . ?
C22 B2 C12 K2 178.20(18) . . . 3_655 ?
C2 B2 C12 K2 -73.51(15) . . . 3_655 ?
C11 C12 C13 C14 -1.6(4) . . . . ?
B2 C12 C13 C14 -179.8(2) . . . . ?
K2 C12 C13 C14 129.3(3) 3_655 . . . ?
C11 C12 C13 K2 -130.85(19) . . . 3_655 ?
B2 C12 C13 K2 50.9(2) . . . 3_655 ?
C12 C13 C14 C15 0.7(4) . . . . ?
K2 C13 C14 C15 101.0(3) 3_655 . . . ?
C13 C14 C15 C16 0.5(4) . . . . ?
C12 C11 C16 C15 -0.2(3) . . . . ?
B1 C11 C16 C15 -179.9(2) . . . . ?
K2 C11 C16 C15 133.9(2) . . . . ?
C12 C11 C16 K2 -134.08(19) . . . . ?
B1 C11 C16 K2 46.2(2) . . . . ?
C14 C15 C16 C11 -0.7(4) . . . . ?
C14 C15 C16 K2 106.0(3) . . . . ?
C1 B1 C21 C26 -117.7(3) . . . . ?
C11 B1 C21 C26 132.0(2) . . . . ?
K2 B1 C21 C26 51.5(2) . . . . ?
C1 B1 C21 C22 57.2(2) . . . . ?
C11 B1 C21 C22 -53.1(3) . . . . ?
K2 B1 C21 C22 -133.55(18) . . . . ?
C1 B1 C21 K1 -25.44(18) . . . . ?
C11 B1 C21 K1 -135.73(15) . . . . ?
K2 B1 C21 K1 143.80(8) . . . . ?
C1 B1 C21 K2 -169.25(17) . . . . ?
C11 B1 C21 K2 80.47(16) . . . . ?
C26 C21 C22 C23 -2.4(3) . . . . ?
B1 C21 C22 C23 -177.8(2) . . . . ?
K1 C21 C22 C23 -81.3(2) . . . . ?
K2 C21 C22 C23 95.2(3) . . . . ?
C26 C21 C22 B2 173.7(2) . . . . ?
B1 C21 C22 B2 -1.7(3) . . . . ?
K1 C21 C22 B2 94.78(17) . . . . ?
K2 C21 C22 B2 -88.6(2) . . . . ?
C26 C21 C22 K1 79.0(2) . . . . ?
B1 C21 C22 K1 -96.46(18) . . . . ?
K2 C21 C22 K1 176.6(2) . . . . ?
C12 B2 C22 C23 -128.8(2) . . . . ?
C2 B2 C22 C23 120.4(2) . . . . ?
C12 B2 C22 C21 55.4(2) . . . . ?
C2 B2 C22 C21 -55.3(2) . . . . ?
C12 B2 C22 K1 133.05(15) . . . . ?
C2 B2 C22 K1 22.30(17) . . . . ?
C21 C22 C23 C24 0.8(4) . . . . ?
B2 C22 C23 C24 -174.7(2) . . . . ?
K1 C22 C23 C24 -71.4(2) . . . . ?
C21 C22 C23 K1 72.26(19) . . . . ?
B2 C22 C23 K1 -103.3(2) . . . . ?
C22 C23 C24 C25 1.3(4) . . . . ?
K1 C23 C24 C25 -59.0(2) . . . . ?
C23 C24 C25 C26 -2.0(4) . . . . ?
C22 C21 C26 C25 1.8(4) . . . . ?
B1 C21 C26 C25 176.5(2) . . . . ?
K1 C21 C26 C25 77.1(2) . . . . ?
K2 C21 C26 C25 -133.2(2) . . . . ?
C22 C21 C26 K2 135.0(2) . . . . ?
B1 C21 C26 K2 -50.3(2) . . . . ?
K1 C21 C26 K2 -149.71(6) . . . . ?
C22 C21 C26 K1 -75.30(19) . . . . ?
B1 C21 C26 K1 99.4(2) . . . . ?
K2 C21 C26 K1 149.71(6) . . . . ?
C24 C25 C26 C21 0.4(4) . . . . ?
C24 C25 C26 K2 -106.4(3) . . . . ?
C24 C25 C26 K1 66.4(2) . . . . ?
C31 O31 C32 C33 179.4(3) . . . . ?
K2 O31 C32 C33 43.3(4) . . . . ?
C34 O32 C33 C32 -80.3(4) . . . . ?
K2 O32 C33 C32 48.6(4) . . . . ?
C34 O32 C33 K2 -128.9(3) . . . . ?
O31 C32 C33 O32 -63.3(5) . . . . ?
O31 C32 C33 K2 -30.2(3) . . . . ?
C33 O32 C34 K2 129.4(3) . . . . ?
C41 O41 C42 C43 -175.9(3) . . . . ?
K1 O41 C42 C43 33.4(3) . . . . ?
C44 O42 C43 C42 -175.1(3) . . . . ?
K1 O42 C43 C42 55.1(3) . . . . ?
O41 C42 C43 O42 -58.2(3) . . . . ?
C51 O51 C52 C53 -168.8(3) . . . . ?
K1 O51 C52 C53 58.6(3) . . . . ?
C51 O51 C52 K1 132.6(3) . . . . ?
C54 O52 C53 C52 -177.2(3) . . . . ?
K1 O52 C53 C52 41.1(3) . . . . ?
O51 C52 C53 O52 -69.7(4) . . . . ?
K1 C52 C53 O52 -28.1(2) . . . . ?
